data_4518642
loop_
_publ_author_name
'Kosone, Takashi'
'Okuda, Syogo'
'Kawata, Masaya'
'Arai, Shunsuke'
'Kosuge, Ryota'
'Kawasaki, Takeshi'

_publ_section_title
;
 A New Systematic Construction of Novel Three-Dimensional Spin Crossover
 Coordination Polymers Based on the [AgI2(CN)3] Building Unit
;
_journal_name_full 'ACS Omega'
_journal_paper_doi 10.1021/acsomega.1c00892
_journal_year 2021
_chemical_formula_moiety 'C15 H6 Ag3 Br2 Cl2 Fe N7'
_chemical_formula_sum 'C15 H6 Ag3 Br2 Cl2 Fe N7'
_chemical_formula_weight 894.43
_space_group_crystal_system monoclinic
_space_group_IT_number 15
_space_group_name_Hall '-C 2yc'
_space_group_name_H-M_alt 'C 1 2/c 1'
_atom_sites_solution_hydrogens geom
_cell_angle_alpha 90
_cell_angle_beta 100.2040(10)
_cell_angle_gamma 90
_cell_formula_units_Z 4
_cell_length_a 12.4285(11)
_cell_length_b 13.1096(11)
_cell_length_c 13.6630(12)
_cell_measurement_reflns_used 2491
_cell_measurement_temperature 90(2)
_cell_measurement_theta_max 29.45
_cell_measurement_theta_min 2.28
_cell_volume 2190.9(3)
_computing_structure_refinement 'SHELXL-2017/1 (Sheldrick, 2017)'
_diffrn_ambient_temperature 90(2)
_diffrn_detector_area_resol_mean 8.3333
_diffrn_measured_fraction_theta_full 0.996
_diffrn_measured_fraction_theta_max 0.996
_diffrn_measurement_device_type 'CCD area detector'
_diffrn_measurement_method 'phi and omega scans'
_diffrn_radiation_monochromator graphite
_diffrn_radiation_type MoK\a
_diffrn_radiation_wavelength 0.71073
_diffrn_reflns_av_R_equivalents 0.0303
_diffrn_reflns_av_unetI/netI 0.0402
_diffrn_reflns_limit_h_max 11
_diffrn_reflns_limit_h_min -17
_diffrn_reflns_limit_k_max 18
_diffrn_reflns_limit_k_min -16
_diffrn_reflns_limit_l_max 18
_diffrn_reflns_limit_l_min -18
_diffrn_reflns_number 7607
_diffrn_reflns_theta_full 29.46
_diffrn_reflns_theta_max 29.46
_diffrn_reflns_theta_min 2.28
_diffrn_source 'fine-focus sealed tube'
_exptl_absorpt_coefficient_mu 7.201
_exptl_absorpt_correction_T_max 0.36
_exptl_absorpt_correction_T_min 0.36
_exptl_absorpt_correction_type multi-scan
_exptl_absorpt_process_details
;
;
_exptl_crystal_colour purple
_exptl_crystal_density_diffrn 2.712
_exptl_crystal_density_meas ?
_exptl_crystal_density_method 'not measured'
_exptl_crystal_description block
_exptl_crystal_F_000 1460
_exptl_crystal_size_max 0.200
_exptl_crystal_size_mid 0.200
_exptl_crystal_size_min 0.200
_refine_diff_density_max 0.632
_refine_diff_density_min -0.818
_refine_ls_extinction_method none
_refine_ls_goodness_of_fit_ref 1.063
_refine_ls_hydrogen_treatment constr
_refine_ls_matrix_type full
_refine_ls_number_parameters 138
_refine_ls_number_reflns 3038
_refine_ls_number_restraints 0
_refine_ls_restrained_S_all 1.063
_refine_ls_R_factor_all 0.0381
_refine_ls_R_factor_gt 0.0272
_refine_ls_shift/su_max 0.002
_refine_ls_shift/su_mean 0.000
_refine_ls_structure_factor_coef Fsqd
_refine_ls_weighting_details 'w=1/[\s^2^(Fo^2^)+(0.0168P)^2^+2.9102P] where P=(Fo^2^+2Fc^2^)/3'
_refine_ls_weighting_scheme calc
_refine_ls_wR_factor_gt 0.0496
_refine_ls_wR_factor_ref 0.0520
_reflns_number_gt 2510
_reflns_number_total 3038
_reflns_threshold_expression 'I > 2\s(I)'
_cod_data_source_file Fe_3Br5Cl_Ag_90K.cif
_cod_data_source_block 180104Fe_3Br5Clpy_Ag_90K
_cod_depositor_comments
;
The following automatic conversions were performed:

data item '_exptl_absorpt_correction_type' value 'Multi-Scan' was
changed to 'multi-scan' in accordance with the
/home/data/users/saulius/crontab/automatic-downloads/rss-feeds/ACS/lib/dictionaries/cif_core.dic
dictionary named 'cif_core.dic' version 2.4.2 last updated on
2011-04-26.

data item '_exptl_crystal_density_meas' value 'not measured' was
changed to '?' -- the value is perceived as not measured.

Automatic conversion script
Id: cif_fix_values 7556 2019-12-06 15:28:31Z antanas 
;
_cod_database_code 4518642

loop_
_space_group_symop_operation_xyz
'x, y, z'
'-x, y, -z+1/2'
'x+1/2, y+1/2, z'
'-x+1/2, y+1/2, -z+1/2'
'-x, -y, -z'
'x, -y, z-1/2'
'-x+1/2, -y+1/2, -z'
'x+1/2, -y+1/2, z-1/2'

loop_
_atom_site_type_symbol
_atom_site_label
_atom_site_fract_x
_atom_site_fract_y
_atom_site_fract_z
_atom_site_U_iso_or_equiv
_atom_site_adp_type
_atom_site_calc_flag
_atom_site_refinement_flags_adp
_atom_site_refinement_flags_occupancy
_atom_site_refinement_flags_posn
_atom_site_occupancy
_atom_site_disorder_assembly
_atom_site_disorder_group
C C8 0.5206(3) 0.0151(2) -0.4623(2) 0.0162(7) Uani d . P . 0.5 . .
N N4 0.5206(3) 0.0151(2) -0.4623(2) 0.0162(7) Uani d . P . 0.5 . .
Ag Ag1 0.5 0.17450(3) 0.25 0.01145(8) Uani d T P S 1 . .
Ag Ag2 0.58696(2) 0.06213(2) -0.31956(2) 0.01348(7) Uani d . . . 1 . .
Fe Fe1 0.75 0.25 0 0.00614(13) Uani d . P S 1 . .
Cl Cl1 1.17200(4) 0.11336(4) 0.18315(4) 0.01451(11) Uani d . P . 0.5 . .
Br Br1 0.82685(5) -0.16610(4) 0.09247(4) 0.01909(12) Uani d . P . 0.5 . .
Cl Cl2 0.82685(5) -0.16610(4) 0.09247(4) 0.01909(12) Uani d . P . 0.5 . .
Br Br2 1.17200(4) 0.11336(4) 0.18315(4) 0.01451(11) Uani d . P . 0.5 . .
N N2 0.6510(2) 0.2054(2) 0.08620(19) 0.0092(6) Uani d . . . 1 . .
N N3 0.6850(2) 0.1644(2) -0.1105(2) 0.0091(5) Uani d . . . 1 . .
N N1 0.8533(2) 0.1379(2) 0.05142(19) 0.0088(5) Uani d . . . 1 . .
C C6 0.5990(3) 0.1870(2) 0.1451(2) 0.0110(7) Uani d . . . 1 . .
C C5 0.9590(3) 0.1561(2) 0.0877(2) 0.0092(6) Uani d . . . 1 . .
H H3 0.986033 0.223708 0.085687 0.011 Uiso calc U . R 1 . .
C C2 0.8853(3) -0.0379(2) 0.0918(2) 0.0108(7) Uani d . . . 1 . .
C C7 0.6531(3) 0.1218(3) -0.1836(2) 0.0123(7) Uani d . . . 1 . .
C C1 0.8170(3) 0.0413(2) 0.0531(2) 0.0101(7) Uani d . . . 1 . .
H H1 0.742442 0.027003 0.027025 0.012 Uiso calc U . R 1 . .
C C3 0.9945(3) -0.0205(2) 0.1292(2) 0.0114(7) Uani d . . . 1 . .
H H2 1.042769 -0.07432 0.154294 0.014 Uiso calc U . R 1 . .
C C4 1.0301(3) 0.0798(2) 0.1281(2) 0.0096(6) Uani d . . . 1 . .

loop_
_atom_site_aniso_label
_atom_site_aniso_U_11
_atom_site_aniso_U_22
_atom_site_aniso_U_33
_atom_site_aniso_U_12
_atom_site_aniso_U_13
_atom_site_aniso_U_23
C8 0.0169(18) 0.0171(16) 0.0126(15) 0.0088(14) -0.0029(13) -0.0051(13)
N4 0.0169(18) 0.0171(16) 0.0126(15) 0.0088(14) -0.0029(13) -0.0051(13)
Ag1 0.01137(19) 0.01410(18) 0.01063(17) 0 0.00673(14) 0
Ag2 0.01473(14) 0.01643(13) 0.00767(11) 0.00145(11) -0.00243(10) -0.00501(10)
Fe1 0.0060(3) 0.0077(3) 0.0046(3) -0.0007(2) 0.0008(2) -0.0007(2)
Cl1 0.0106(2) 0.0181(2) 0.0139(2) 0.0008(2) -0.00039(19) 0.00045(19)
Br1 0.0209(3) 0.0131(2) 0.0225(3) 0.0004(2) 0.0016(2) 0.0029(2)
Cl2 0.0209(3) 0.0131(2) 0.0225(3) 0.0004(2) 0.0016(2) 0.0029(2)
Br2 0.0106(2) 0.0181(2) 0.0139(2) 0.0008(2) -0.00039(19) 0.00045(19)
N2 0.0078(14) 0.0101(13) 0.0085(13) 0.0006(11) -0.0019(11) -0.0013(10)
N3 0.0096(14) 0.0088(13) 0.0096(13) 0.0030(11) 0.0036(11) 0.0011(10)
N1 0.0118(14) 0.0110(13) 0.0044(12) -0.0008(11) 0.0036(11) -0.0017(10)
C6 0.0115(17) 0.0113(16) 0.0113(15) -0.0013(13) 0.0049(14) 0.0001(12)
C5 0.0087(16) 0.0122(16) 0.0080(15) -0.0033(13) 0.0049(13) -0.0032(12)
C2 0.0138(18) 0.0117(16) 0.0076(14) -0.0010(13) 0.0042(13) 0.0001(12)
C7 0.0132(18) 0.0133(16) 0.0094(15) 0.0016(14) -0.0002(13) -0.0001(13)
C1 0.0099(17) 0.0137(16) 0.0058(14) -0.0015(13) -0.0009(13) -0.0010(12)
C3 0.0141(18) 0.0131(16) 0.0072(14) 0.0028(14) 0.0024(13) 0.0030(12)
C4 0.0083(16) 0.0151(16) 0.0054(14) 0.0006(13) 0.0014(12) -0.0034(12)

loop_
_atom_type_symbol
_atom_type_description
_atom_type_scat_dispersion_real
_atom_type_scat_dispersion_imag
_atom_type_scat_source
C C 0.0033 0.0016 'International Tables Vol C Tables 4.2.6.8 and 6.1.1.4'
H H 0.0000 0.0000 'International Tables Vol C Tables 4.2.6.8 and 6.1.1.4'
N N 0.0061 0.0033 'International Tables Vol C Tables 4.2.6.8 and 6.1.1.4'
Cl Cl 0.1484 0.1585 'International Tables Vol C Tables 4.2.6.8 and 6.1.1.4'
Fe Fe 0.3463 0.8444 'International Tables Vol C Tables 4.2.6.8 and 6.1.1.4'
Br Br -0.2901 2.4595 'International Tables Vol C Tables 4.2.6.8 and 6.1.1.4'
Ag Ag -0.8971 1.1015 'International Tables Vol C Tables 4.2.6.8 and 6.1.1.4'

loop_
_geom_angle_atom_site_label_1
_geom_angle_atom_site_label_2
_geom_angle_atom_site_label_3
_geom_angle_site_symmetry_1
_geom_angle_site_symmetry_3
_geom_angle
_geom_angle_publ_flag
C8 N4 Ag2 5_654 . 175.1(5) ?
C6 Ag1 C6 . 2_655 170.83(18) ?
C7 Ag2 N4 . . 174.75(13) ?
C7 Ag2 Ag2 . 2_654 69.98(10) ?
N4 Ag2 Ag2 . 2_654 111.71(10) ?
N3 Fe1 N3 7_655 . 180.0 ?
N3 Fe1 N2 7_655 . 85.62(11) ?
N3 Fe1 N2 . . 94.38(11) ?
N3 Fe1 N2 7_655 7_655 94.38(11) ?
N3 Fe1 N2 . 7_655 85.62(11) ?
N2 Fe1 N2 . 7_655 180.0 ?
N3 Fe1 N1 7_655 7_655 90.09(11) ?
N3 Fe1 N1 . 7_655 89.91(11) ?
N2 Fe1 N1 . 7_655 89.87(11) ?
N2 Fe1 N1 7_655 7_655 90.13(11) ?
N3 Fe1 N1 7_655 . 89.91(11) ?
N3 Fe1 N1 . . 90.09(11) ?
N2 Fe1 N1 . . 90.13(11) ?
N2 Fe1 N1 7_655 . 89.87(11) ?
N1 Fe1 N1 7_655 . 180.00(10) ?
C6 N2 Fe1 . . 171.8(3) ?
C7 N3 Fe1 . . 171.1(3) ?
C5 N1 C1 . . 118.1(3) ?
C5 N1 Fe1 . . 121.8(2) ?
C1 N1 Fe1 . . 120.1(2) ?
N2 C6 Ag1 . . 172.3(3) ?
N1 C5 C4 . . 122.3(3) ?
N1 C5 H3 . . 118.9 ?
C4 C5 H3 . . 118.9 ?
C3 C2 C1 . . 120.9(3) ?
C3 C2 Br1 . . 121.0(3) ?
C1 C2 Br1 . . 118.2(3) ?
N3 C7 Ag2 . . 173.0(3) ?
N1 C1 C2 . . 121.7(3) ?
N1 C1 H1 . . 119.1 ?
C2 C1 H1 . . 119.1 ?
C2 C3 C4 . . 116.5(3) ?
C2 C3 H2 . . 121.7 ?
C4 C3 H2 . . 121.7 ?
C5 C4 C3 . . 120.5(3) ?
C5 C4 Br2 . . 119.2(2) ?
C3 C4 Br2 . . 120.3(3) ?

loop_
_geom_bond_atom_site_label_1
_geom_bond_atom_site_label_2
_geom_bond_site_symmetry_2
_geom_bond_distance
_geom_bond_publ_flag
N4 Ag2 . 2.072(3) ?
Ag1 C6 . 2.054(3) ?
Ag1 C6 2_655 2.054(3) ?
Ag2 C7 . 2.050(3) ?
Ag2 Ag2 2_654 3.1212(6) ?
Fe1 N3 7_655 1.938(3) ?
Fe1 N3 . 1.938(3) ?
Fe1 N2 . 1.939(3) ?
Fe1 N2 7_655 1.939(3) ?
Fe1 N1 7_655 1.996(3) ?
Fe1 N1 . 1.996(3) ?
Br1 C2 . 1.832(3) ?
Br2 C4 . 1.844(3) ?
N2 C6 . 1.143(4) ?
N3 C7 . 1.151(4) ?
N1 C5 . 1.341(4) ?
N1 C1 . 1.347(4) ?
C5 C4 . 1.382(5) ?
C5 H3 . 0.95 ?
C2 C3 . 1.382(5) ?
C2 C1 . 1.386(5) ?
C1 H1 . 0.95 ?
C3 C4 . 1.388(5) ?
C3 H2 . 0.95 ?
